data_2212142
loop_
_publ_author_name
'A\~gar, Ay\,sen'
'Ocak \'Iskeleli, Nazan'

_publ_section_title
;
 4-(2-Methoxyphenoxy)phthalonitrile
;
_journal_coeditor_code DN2113
_journal_issue 2
_journal_name_full 'Acta Crystallographica Section E'
_journal_page_first o712
_journal_page_last o713
_journal_paper_doi 10.1107/S1600536807001055
_journal_volume 63
_journal_year 2007
_chemical_formula_iupac 'C15 H10 N2 O2'
_chemical_formula_moiety 'C15 H10 N2 O2'
_chemical_formula_sum 'C15 H10 N2 O2'
_chemical_formula_weight 250.25
_chemical_name_systematic
;
4-(2-methoxyphenoxy)phthalonitrile
;
_space_group_IT_number 19
_symmetry_cell_setting orthorhombic
_symmetry_space_group_name_Hall 'P 2ac 2ab'
_symmetry_space_group_name_H-M 'P 21 21 21'
_atom_sites_solution_hydrogens geom
_atom_sites_solution_primary direct
_atom_sites_solution_secondary difmap
_cell_angle_alpha 90.00
_cell_angle_beta 90.00
_cell_angle_gamma 90.00
_cell_formula_units_Z 4
_cell_length_a 7.790(6)
_cell_length_b 8.329(4)
_cell_length_c 19.575(12)
_cell_measurement_reflns_used 16474
_cell_measurement_temperature 293(2)
_cell_measurement_theta_max 25.11
_cell_measurement_theta_min 3.30
_cell_volume 1270.1(14)
_computing_cell_refinement X-AREA
_computing_data_collection 'X-AREA (Stoe & Cie, 2002)'
_computing_data_reduction 'X-RED (Stoe & Cie, 2002)'
_computing_molecular_graphics
;ORTEPIII (Burnett & Johnson, 1996) and
ORTEP-3 for Windows (Farrugia, 1997)
;
_computing_publication_material 'WinGX (Farrugia, 1999)'
_computing_structure_refinement 'SHELXL97 (Sheldrick, 1997)'
_computing_structure_solution 'SHELXS97 (Sheldrick, 1997)'
_diffrn_ambient_temperature 293(2)
_diffrn_detector_area_resol_mean 6.67
_diffrn_measured_fraction_theta_full 1.000
_diffrn_measured_fraction_theta_max 1.000
_diffrn_measurement_device_type 'Stoe IPDS-2'
_diffrn_measurement_method \w
_diffrn_radiation_monochromator graphite
_diffrn_radiation_source 'fine-focus sealed tube'
_diffrn_radiation_type MoK\a
_diffrn_radiation_wavelength 0.71073
_diffrn_reflns_av_R_equivalents 0.0440
_diffrn_reflns_av_sigmaI/netI 0.0218
_diffrn_reflns_limit_h_max 9
_diffrn_reflns_limit_h_min -9
_diffrn_reflns_limit_k_max 10
_diffrn_reflns_limit_k_min -10
_diffrn_reflns_limit_l_max 24
_diffrn_reflns_limit_l_min -24
_diffrn_reflns_number 14897
_diffrn_reflns_theta_full 25.99
_diffrn_reflns_theta_max 25.99
_diffrn_reflns_theta_min 2.08
_diffrn_standards_decay_% 0
_diffrn_standards_interval_time 0
_diffrn_standards_number 0
_exptl_absorpt_coefficient_mu 0.089
_exptl_absorpt_correction_T_max 0.9818
_exptl_absorpt_correction_T_min 0.9711
_exptl_absorpt_correction_type integration
_exptl_absorpt_process_details '(X-RED32; Stoe & Cie, 2002)'
_exptl_crystal_colour colourless
_exptl_crystal_density_diffrn 1.309
_exptl_crystal_density_method 'not measured'
_exptl_crystal_description prism
_exptl_crystal_F_000 520
_exptl_crystal_size_max 0.550
_exptl_crystal_size_mid 0.413
_exptl_crystal_size_min 0.290
_refine_diff_density_max 0.102
_refine_diff_density_min -0.111
_refine_ls_extinction_method none
_refine_ls_goodness_of_fit_ref 1.012
_refine_ls_hydrogen_treatment constr
_refine_ls_matrix_type full
_refine_ls_number_parameters 173
_refine_ls_number_reflns 1463
_refine_ls_number_restraints 0
_refine_ls_restrained_S_all 1.012
_refine_ls_R_factor_all 0.0342
_refine_ls_R_factor_gt 0.0276
_refine_ls_shift/su_max 0.000
_refine_ls_shift/su_mean 0.000
_refine_ls_structure_factor_coef Fsqd
_refine_ls_weighting_details 'calc w=1/[\s^2^(Fo^2^)+(0.0478P)^2^] where P=(Fo^2^+2Fc^2^)/3'
_refine_ls_weighting_scheme calc
_refine_ls_wR_factor_gt 0.0678
_refine_ls_wR_factor_ref 0.0702
_reflns_number_gt 1223
_reflns_number_total 1463
_reflns_threshold_expression I>2\s(I)
_cod_data_source_file dn2113.cif
_cod_data_source_block I
_cod_original_cell_volume 1270.0(14)
_cod_database_code 2212142
_cod_database_fobs_code 2212142

loop_
_symmetry_equiv_pos_as_xyz
'x, y, z'
'-x+1/2, -y, z+1/2'
'x+1/2, -y+1/2, -z'
'-x, y+1/2, -z+1/2'

loop_
_atom_site_type_symbol
_atom_site_label
_atom_site_fract_x
_atom_site_fract_y
_atom_site_fract_z
_atom_site_U_iso_or_equiv
_atom_site_adp_type
_atom_site_calc_flag
_atom_site_refinement_flags
_atom_site_occupancy
C C1 1.0296(3) 0.7711(2) 0.01675(9) 0.0712(5) Uani d . 1
C C2 1.1300(2) 0.5612(2) -0.08818(9) 0.0614(4) Uani d . 1
C C3 1.0497(2) 0.4982(2) -0.02821(8) 0.0546(4) Uani d . 1
C C4 1.0198(2) 0.33501(19) -0.02028(9) 0.0601(4) Uani d . 1
H H4 1.0508 0.2642 -0.0549 0.072 Uiso calc R 1
C C5 0.9449(2) 0.27752(19) 0.03812(9) 0.0598(4) Uani d . 1
H H5 0.9259 0.1679 0.0430 0.072 Uiso calc R 1
C C6 0.8971(2) 0.38159(18) 0.09009(8) 0.0533(4) Uani d . 1
C C7 0.9256(2) 0.54417(18) 0.08372(8) 0.0552(4) Uani d . 1
H H7 0.8942 0.6140 0.1186 0.066 Uiso calc R 1
C C8 1.0013(2) 0.60235(18) 0.02491(8) 0.0539(4) Uani d . 1
C C9 0.7957(2) 0.40616(19) 0.20357(8) 0.0583(4) Uani d . 1
C C10 0.9197(3) 0.4083(2) 0.25368(9) 0.0703(5) Uani d . 1
H H10 1.0208 0.3505 0.2481 0.084 Uiso calc R 1
C C11 0.8929(3) 0.4961(3) 0.31171(11) 0.0830(6) Uani d . 1
H H11 0.9754 0.4975 0.3460 0.100 Uiso calc R 1
C C12 0.7454(3) 0.5810(3) 0.31906(10) 0.0863(7) Uani d . 1
H H12 0.7287 0.6417 0.3584 0.104 Uiso calc R 1
C C13 0.6191(3) 0.5792(3) 0.26916(11) 0.0784(6) Uani d . 1
H H13 0.5189 0.6382 0.2751 0.094 Uiso calc R 1
C C14 0.6432(2) 0.4890(2) 0.21047(9) 0.0629(4) Uani d . 1
C C15 0.3717(3) 0.5580(4) 0.16376(17) 0.1196(10) Uani d . 1
H H15A 0.3124 0.5221 0.2039 0.179 Uiso calc R 1
H H15B 0.3026 0.5367 0.1242 0.179 Uiso calc R 1
H H15C 0.3930 0.6713 0.1671 0.179 Uiso calc R 1
N N2 1.1959(2) 0.6133(2) -0.13535(9) 0.0802(5) Uani d . 1
O O1 0.82276(17) 0.31185(14) 0.14566(6) 0.0674(3) Uani d . 1
O O2 0.53138(18) 0.4745(2) 0.15787(7) 0.0867(4) Uani d . 1
N N1 1.0539(4) 0.9050(2) 0.00946(10) 0.1101(8) Uani d . 1

loop_
_atom_site_aniso_label
_atom_site_aniso_U_11
_atom_site_aniso_U_22
_atom_site_aniso_U_33
_atom_site_aniso_U_12
_atom_site_aniso_U_13
_atom_site_aniso_U_23
C1 0.0958(14) 0.0530(10) 0.0649(10) 0.0048(9) 0.0216(10) -0.0055(8)
C2 0.0627(9) 0.0591(10) 0.0624(10) 0.0018(8) 0.0031(9) -0.0086(9)
C3 0.0516(8) 0.0543(8) 0.0578(9) 0.0031(7) -0.0002(7) -0.0077(7)
C4 0.0591(9) 0.0525(9) 0.0688(10) 0.0049(8) 0.0014(8) -0.0135(8)
C5 0.0618(9) 0.0437(8) 0.0738(10) 0.0022(7) 0.0002(8) -0.0078(7)
C6 0.0508(8) 0.0493(9) 0.0598(8) 0.0016(7) -0.0027(7) 0.0003(7)
C7 0.0615(9) 0.0478(8) 0.0565(8) 0.0050(7) 0.0026(7) -0.0058(7)
C8 0.0575(9) 0.0468(8) 0.0572(8) 0.0051(7) 0.0013(8) -0.0031(7)
C9 0.0661(9) 0.0534(9) 0.0555(9) -0.0068(8) 0.0024(8) 0.0047(7)
C10 0.0651(10) 0.0720(11) 0.0736(11) -0.0038(9) -0.0027(9) 0.0076(9)
C11 0.0855(14) 0.0960(15) 0.0673(11) -0.0145(13) -0.0071(11) 0.0013(11)
C12 0.1053(18) 0.0939(15) 0.0596(11) -0.0192(15) 0.0165(11) -0.0103(10)
C13 0.0731(12) 0.0808(12) 0.0812(12) 0.0035(11) 0.0237(11) 0.0027(11)
C14 0.0597(9) 0.0657(10) 0.0633(10) -0.0011(9) 0.0019(8) 0.0088(8)
C15 0.0652(13) 0.144(2) 0.150(2) 0.0208(15) -0.0129(16) 0.019(2)
N2 0.0851(10) 0.0823(11) 0.0732(10) -0.0044(10) 0.0120(9) -0.0043(8)
O1 0.0842(8) 0.0513(6) 0.0667(7) -0.0048(6) 0.0091(6) 0.0000(5)
O2 0.0702(8) 0.1016(10) 0.0882(9) 0.0069(8) -0.0142(7) 0.0062(8)
N1 0.180(2) 0.0504(9) 0.0994(12) -0.0005(12) 0.0579(15) -0.0047(9)

loop_
_atom_type_symbol
_atom_type_description
_atom_type_scat_dispersion_real
_atom_type_scat_dispersion_imag
_atom_type_scat_source
C C 0.0033 0.0016 'International Tables Vol C Tables 4.2.6.8 and 6.1.1.4'
H H 0.0000 0.0000 'International Tables Vol C Tables 4.2.6.8 and 6.1.1.4'
N N 0.0061 0.0033 'International Tables Vol C Tables 4.2.6.8 and 6.1.1.4'
O O 0.0106 0.0060 'International Tables Vol C Tables 4.2.6.8 and 6.1.1.4'

loop_
_geom_angle_atom_site_label_1
_geom_angle_atom_site_label_2
_geom_angle_atom_site_label_3
_geom_angle
N1 C1 C8 178.9(2)
N2 C2 C3 178.75(19)
C4 C3 C8 118.47(15)
C4 C3 C2 121.64(15)
C8 C3 C2 119.89(15)
C5 C4 C3 120.48(15)
C5 C4 H4 119.8
C3 C4 H4 119.8
C4 C5 C6 120.51(15)
C4 C5 H5 119.7
C6 C5 H5 119.7
O1 C6 C7 124.03(15)
O1 C6 C5 115.66(14)
C7 C6 C5 120.31(16)
C6 C7 C8 119.26(15)
C6 C7 H7 120.4
C8 C7 H7 120.4
C7 C8 C3 120.97(15)
C7 C8 C1 120.21(14)
C3 C8 C1 118.82(15)
C10 C9 C14 121.84(17)
C10 C9 O1 118.68(16)
C14 C9 O1 119.42(15)
C11 C10 C9 119.47(19)
C11 C10 H10 120.3
C9 C10 H10 120.3
C12 C11 C10 119.8(2)
C12 C11 H11 120.1
C10 C11 H11 120.1
C11 C12 C13 121.36(19)
C11 C12 H12 119.3
C13 C12 H12 119.3
C14 C13 C12 119.6(2)
C14 C13 H13 120.2
C12 C13 H13 120.2
O2 C14 C9 115.75(16)
O2 C14 C13 126.32(18)
C9 C14 C13 117.93(17)
O2 C15 H15A 109.5
O2 C15 H15B 109.5
H15A C15 H15B 109.5
O2 C15 H15C 109.5
H15A C15 H15C 109.5
H15B C15 H15C 109.5
C6 O1 C9 118.23(12)
C14 O2 C15 117.04(19)

loop_
_geom_bond_atom_site_label_1
_geom_bond_atom_site_label_2
_geom_bond_distance
C1 N1 1.140(2)
C1 C8 1.432(3)
C2 N2 1.142(2)
C2 C3 1.430(3)
C3 C4 1.388(3)
C3 C8 1.406(2)
C4 C5 1.370(3)
C4 H4 0.9300
C5 C6 1.387(2)
C5 H5 0.9300
C6 O1 1.363(2)
C6 C7 1.378(2)
C7 C8 1.381(2)
C7 H7 0.9300
C9 C10 1.377(3)
C9 C14 1.380(3)
C9 O1 1.395(2)
C10 C11 1.367(3)
C10 H10 0.9300
C11 C12 1.357(3)
C11 H11 0.9300
C12 C13 1.386(3)
C12 H12 0.9300
C13 C14 1.386(3)
C13 H13 0.9300
C14 O2 1.354(2)
C15 O2 1.430(3)
C15 H15A 0.9600
C15 H15B 0.9600
C15 H15C 0.9600

loop_
_cod_related_entry_id
_cod_related_entry_database
_cod_related_entry_code
1 ChemSpider 652754
